data_7011207
loop_
_publ_author_name
'Marcus L. Cole'
'Cameron Jones'
'Peter C. Junk'

_publ_section_title
;
 Ether and crown ether adduct complexes of sodium and potassium
 cyclopentadienide and methylcyclopentadienide---molecular structures
 of [Na(dme)Cp]\\infty , [K(dme)0.5Cp]\\infty , [Na(15-crown-5)Cp],
 [Na(18-crown-6)CpMe] and the &#x201C;naked Cp&#x2212;&#x201D; complex
 [K(15-crown-5)2][Cp]
;
_journal_issue 6
_journal_name_full 'J. Chem. Soc., Dalton Trans.'
_journal_page_first 896
_journal_page_last 905
_journal_paper_doi 10.1039/b109124g
_journal_year 2002
_chemical_formula_sum 'C28 H40 K4 O4'
_chemical_formula_weight 597.00
_space_group_IT_number 2
_symmetry_space_group_name_Hall '-P 1'
_symmetry_space_group_name_H-M 'P -1'
_atom_sites_solution_hydrogens geom
_atom_sites_solution_primary direct
_atom_sites_solution_secondary difmap
_audit_creation_method SHELXL-97
_cell_angle_alpha 83.372(5)
_cell_angle_beta 83.498(4)
_cell_angle_gamma 82.935(7)
_cell_formula_units_Z 2
_cell_length_a 8.972(3)
_cell_length_b 11.280(4)
_cell_length_c 17.045(6)
_cell_measurement_temperature 296(2)
_cell_volume 1691.9(10)
_computing_structure_refinement 'SHELXL-97 (Sheldrick, 1997)'
_computing_structure_solution 'SHELXS-97 (Sheldrick, 1990)'
_diffrn_ambient_temperature 296(2)
_diffrn_measured_fraction_theta_full 0.934
_diffrn_measured_fraction_theta_max 0.934
_diffrn_radiation_monochromator graphite
_diffrn_radiation_source 'fine-focus sealed tube'
_diffrn_radiation_type MoK\a
_diffrn_radiation_wavelength 0.71073
_diffrn_reflns_av_R_equivalents 0.0987
_diffrn_reflns_av_sigmaI/netI 0.0955
_diffrn_reflns_limit_h_max 9
_diffrn_reflns_limit_h_min -9
_diffrn_reflns_limit_k_max 11
_diffrn_reflns_limit_k_min -12
_diffrn_reflns_limit_l_max 11
_diffrn_reflns_limit_l_min -18
_diffrn_reflns_number 7399
_diffrn_reflns_theta_full 23.27
_diffrn_reflns_theta_max 23.27
_diffrn_reflns_theta_min 1.21
_exptl_absorpt_coefficient_mu 0.553
_exptl_absorpt_correction_T_max 0.9217
_exptl_absorpt_correction_T_min 0.8091
_exptl_crystal_density_diffrn 1.172
_exptl_crystal_density_method 'not measured'
_exptl_crystal_F_000 632
_exptl_crystal_size_max 0.40
_exptl_crystal_size_mid 0.15
_exptl_crystal_size_min 0.15
_refine_diff_density_max 0.530
_refine_diff_density_min -0.352
_refine_diff_density_rms 0.099
_refine_ls_extinction_coef 0.000(2)
_refine_ls_extinction_expression Fc^*^=kFc[1+0.001xFc^2^\l^3^/sin(2\q)]^-1/4^
_refine_ls_extinction_method SHELXL
_refine_ls_goodness_of_fit_ref 0.992
_refine_ls_hydrogen_treatment mixed
_refine_ls_matrix_type full
_refine_ls_number_parameters 464
_refine_ls_number_reflns 4528
_refine_ls_number_restraints 205
_refine_ls_restrained_S_all 0.984
_refine_ls_R_factor_all 0.1798
_refine_ls_R_factor_gt 0.0971
_refine_ls_shift/su_max 0.558
_refine_ls_shift/su_mean 0.090
_refine_ls_structure_factor_coef Fsqd
_refine_ls_weighting_details 'calc w=1/[\s^2^(Fo^2^)+(0.1758P)^2^+0.0000P] where P=(Fo^2^+2Fc^2^)/3'
_refine_ls_weighting_scheme calc
_refine_ls_wR_factor_gt 0.2543
_refine_ls_wR_factor_ref 0.3152
_reflns_number_gt 1817
_reflns_number_total 4528
_reflns_threshold_expression >2sigma(I)
_cod_data_source_file b109124g.txt
_cod_data_source_block COMPOUND_2#d:\junkie\xtals\bonocpxs\marcus\kcpdme\pj285a
_cod_original_cell_volume 1692.0(10)
_cod_database_code 7011207

loop_
_symmetry_equiv_pos_as_xyz
'x, y, z'
'-x, -y, -z'

loop_
_atom_site_label
_atom_site_type_symbol
_atom_site_fract_x
_atom_site_fract_y
_atom_site_fract_z
_atom_site_U_iso_or_equiv
_atom_site_adp_type
_atom_site_occupancy
_atom_site_symmetry_multiplicity
_atom_site_calc_flag
_atom_site_refinement_flags
_atom_site_disorder_assembly
_atom_site_disorder_group
K1 K 0.4101(3) 0.3147(2) 0.35316(15) 0.0604(8) Uani 1 1 d . . .
O1 O 0.3501(11) 0.3592(9) 0.5145(5) 0.086(3) Uani 1 1 d . A .
C1 C 0.4608(16) 0.3584(13) 0.5687(8) 0.101(5) Uani 1 1 d . . .
H1A H 0.4359 0.4261 0.5990 0.152 Uiso 1 1 calc R A .
H1B H 0.5583 0.3631 0.5396 0.152 Uiso 1 1 calc R . .
H1C H 0.4625 0.2856 0.6039 0.152 Uiso 1 1 calc R . .
K2 K 0.4646(3) 0.8265(2) 0.18354(18) 0.0759(10) Uani 1 1 d . . .
O2 O 0.1549(10) 0.2213(7) 0.4541(5) 0.075(3) Uani 1 1 d . A .
C2 C 0.2064(16) 0.3416(14) 0.5544(7) 0.088(5) Uani 1 1 d . . .
H2A H 0.1660 0.4115 0.5815 0.105 Uiso 1 1 calc R A .
H2B H 0.2151 0.2725 0.5938 0.105 Uiso 1 1 calc R . .
K3 K 0.0897(3) 0.6853(2) 0.14677(16) 0.0617(8) Uani 1 1 d . . .
O3 O 0.3439(10) 0.7761(8) 0.0480(5) 0.073(3) Uani 1 1 d . A .
C3 C 0.1022(15) 0.3218(11) 0.4953(8) 0.080(4) Uani 1 1 d . A .
H3A H 0.0033 0.3109 0.5227 0.097 Uiso 1 1 calc R . .
H3B H 0.0913 0.3927 0.4574 0.097 Uiso 1 1 calc R . .
K4 K 0.0355(3) 0.1732(2) 0.31623(18) 0.0756(10) Uani 1 1 d . . .
O4 O 0.1525(11) 0.6392(9) -0.0132(5) 0.086(3) Uani 1 1 d . A .
C4 C 0.171(3) 0.1080(15) 0.4997(12) 0.175(10) Uani 1 1 d . . .
H4A H 0.2671 0.0965 0.5211 0.263 Uiso 1 1 calc R A .
H4B H 0.1660 0.0457 0.4665 0.263 Uiso 1 1 calc R . .
H4C H 0.0918 0.1050 0.5424 0.263 Uiso 1 1 calc R . .
C5 C 0.334(2) 0.8868(14) -0.0020(10) 0.147(8) Uani 1 1 d . . .
H5A H 0.4059 0.8799 -0.0481 0.221 Uiso 1 1 calc R A .
H5B H 0.3566 0.9499 0.0266 0.221 Uiso 1 1 calc R . .
H5C H 0.2344 0.9050 -0.0182 0.221 Uiso 1 1 calc R . .
C6 C 0.3983(14) 0.6769(13) 0.0054(7) 0.076(4) Uani 1 1 d . . .
H6A H 0.4118 0.6059 0.0429 0.092 Uiso 1 1 calc R A .
H6B H 0.4967 0.6903 -0.0218 0.092 Uiso 1 1 calc R . .
C7 C 0.3003(16) 0.6534(15) -0.0533(8) 0.097(5) Uani 1 1 d . A .
H7A H 0.2942 0.7199 -0.0948 0.117 Uiso 1 1 calc R . .
H7B H 0.3412 0.5810 -0.0775 0.117 Uiso 1 1 calc R . .
C8 C 0.0429(16) 0.6321(14) -0.0647(8) 0.108(6) Uani 1 1 d . . .
H8A H 0.0254 0.7078 -0.0962 0.161 Uiso 1 1 calc R A .
H8B H -0.0495 0.6133 -0.0343 0.161 Uiso 1 1 calc R . .
H8C H 0.0779 0.5704 -0.0990 0.161 Uiso 1 1 calc R . .
C1A C 0.136(3) 0.460(2) 0.2541(17) 0.062(7) Uani 0.59(3) 1 d PDU A 1
H1A1 H 0.0478 0.4224 0.2583 0.075 Uiso 0.59(3) 1 calc PR A 1
C2A C 0.174(3) 0.543(3) 0.2965(15) 0.074(9) Uani 0.59(3) 1 d PDU A 1
H2A1 H 0.1078 0.5755 0.3365 0.089 Uiso 0.59(3) 1 calc PR A 1
C3A C 0.315(3) 0.5779(18) 0.2781(12) 0.051(6) Uani 0.59(3) 1 d PDU A 1
H3A1 H 0.3625 0.6303 0.3027 0.061 Uiso 0.59(3) 1 calc PR A 1
C4A C 0.368(2) 0.517(2) 0.2154(12) 0.047(6) Uani 0.59(3) 1 d PDU A 1
H4A1 H 0.4605 0.5233 0.1853 0.056 Uiso 0.59(3) 1 calc PR A 1
C5A C 0.263(3) 0.446(3) 0.204(2) 0.105(11) Uani 0.59(3) 1 d PDU A 1
H5A1 H 0.2768 0.3933 0.1649 0.127 Uiso 0.59(3) 1 calc PR A 1
C6A C 0.7001(17) 0.1325(14) 0.3516(10) 0.065(4) Uani 0.91(2) 1 d PU . 5
H6A1 H 0.6820 0.0523 0.3590 0.078 Uiso 0.91(2) 1 calc PR . 5
C7A C 0.7192(19) 0.2005(14) 0.4111(11) 0.074(5) Uani 0.91(2) 1 d PU . 5
H7A1 H 0.7154 0.1769 0.4653 0.089 Uiso 0.91(2) 1 calc PR . 5
C8A C 0.7462(17) 0.3159(15) 0.3707(12) 0.073(5) Uani 0.91(2) 1 d PU . 5
H8A1 H 0.7664 0.3810 0.3951 0.087 Uiso 0.91(2) 1 calc PR . 5
C9A C 0.7383(15) 0.3160(13) 0.2947(11) 0.066(4) Uani 0.91(2) 1 d PU . 5
H9A H 0.7488 0.3821 0.2573 0.079 Uiso 0.91(2) 1 calc PR . 5
C10A C 0.7122(18) 0.2038(15) 0.2774(9) 0.063(4) Uani 0.91(2) 1 d PU . 5
H10A H 0.7044 0.1801 0.2277 0.076 Uiso 0.91(2) 1 calc PR . 5
C11A C 0.7515(17) 0.6813(16) 0.1276(14) 0.057(5) Uani 0.80(3) 1 d PU . 3
H11A H 0.7311 0.6156 0.1039 0.068 Uiso 0.80(3) 1 calc PR . 3
C12A C 0.7571(15) 0.6834(15) 0.2133(12) 0.057(5) Uani 0.80(3) 1 d PU . 3
H12A H 0.7446 0.6201 0.2527 0.068 Uiso 0.80(3) 1 calc PR . 3
C13A C 0.7851(18) 0.8008(18) 0.2239(11) 0.058(5) Uani 0.80(3) 1 d PU . 3
H13A H 0.7933 0.8295 0.2721 0.069 Uiso 0.80(3) 1 calc PR . 3
C14A C 0.799(2) 0.8674(14) 0.1479(12) 0.050(5) Uani 0.80(3) 1 d PU . 3
H14A H 0.8163 0.9476 0.1390 0.060 Uiso 0.80(3) 1 calc PR . 3
C15A C 0.7815(18) 0.7933(19) 0.0861(11) 0.065(6) Uani 0.80(3) 1 d PU . 3
H15A H 0.7886 0.8146 0.0316 0.078 Uiso 0.80(3) 1 calc PR . 3
C16A C 0.331(3) 0.999(3) 0.3100(15) 0.045(7) Uani 0.45(3) 1 d PU . 7
H16A H 0.3788 0.9940 0.3562 0.054 Uiso 0.45(3) 1 calc PR . 7
C17A C 0.348(3) 1.073(3) 0.2398(18) 0.052(8) Uani 0.45(3) 1 d PU . 7
H17A H 0.4190 1.1274 0.2291 0.062 Uiso 0.45(3) 1 calc PR . 7
C18A C 0.234(4) 1.054(3) 0.1802(17) 0.061(9) Uani 0.45(3) 1 d PU . 7
H18A H 0.2224 1.0920 0.1295 0.073 Uiso 0.45(3) 1 calc PR . 7
C19A C 0.150(2) 0.960(3) 0.2267(18) 0.033(6) Uani 0.45(3) 1 d PU . 7
H19A H 0.0672 0.9265 0.2139 0.039 Uiso 0.45(3) 1 calc PR . 7
C20A C 0.223(5) 0.934(4) 0.291(3) 0.085(12) Uani 0.45(3) 1 d PU . 7
H20A H 0.1995 0.8674 0.3255 0.102 Uiso 0.45(3) 1 calc PR . 7
C1B C 0.348(4) 0.538(4) 0.244(2) 0.082(13) Uani 0.41(3) 1 d PDU A 2
H1B1 H 0.4357 0.5762 0.2365 0.098 Uiso 0.41(3) 1 calc PR A 2
C2B C 0.240(4) 0.563(2) 0.3039(14) 0.029(6) Uani 0.41(3) 1 d PDU A 2
H2B1 H 0.2379 0.6151 0.3426 0.035 Uiso 0.41(3) 1 calc PR A 2
C3B C 0.134(3) 0.493(2) 0.2922(15) 0.042(9) Uani 0.41(3) 1 d PDU A 2
H3B1 H 0.0411 0.4890 0.3217 0.050 Uiso 0.41(3) 1 calc PR A 2
C4B C 0.186(3) 0.428(2) 0.2307(15) 0.040(8) Uani 0.41(3) 1 d PDU A 2
H4B1 H 0.1343 0.3713 0.2135 0.049 Uiso 0.41(3) 1 calc PR A 2
C5B C 0.323(4) 0.456(3) 0.1972(19) 0.059(10) Uani 0.41(3) 1 d PDU A 2
H5B1 H 0.3834 0.4268 0.1539 0.070 Uiso 0.41(3) 1 calc PR A 2
C6B C 0.753(10) 0.201(6) 0.384(5) 0.01(2) Uiso 0.09(2) 1 d PD . 6
H6B1 H 0.7878 0.1381 0.4201 0.016 Uiso 0.09(2) 1 calc PR . 6
C7B C 0.745(8) 0.314(5) 0.404(4) 0.000(18) Uiso 0.09(2) 1 d PD . 6
H7B1 H 0.7527 0.3498 0.4491 0.000 Uiso 0.09(2) 1 calc PR . 6
C8B C 0.719(8) 0.350(6) 0.328(4) 0.01(2) Uiso 0.09(2) 1 d PD . 6
H8B1 H 0.6784 0.4293 0.3155 0.010 Uiso 0.09(2) 1 calc PR . 6
C9B C 0.749(8) 0.277(7) 0.271(4) 0.00(2) Uiso 0.09(2) 1 d PD . 6
H9B H 0.7840 0.2914 0.2173 0.000 Uiso 0.09(2) 1 calc PR . 6
C10B C 0.71(3) 0.175(13) 0.315(6) 0.12(13) Uiso 0.09(2) 1 d PD . 6
H10B H 0.6759 0.1086 0.3012 0.142 Uiso 0.09(2) 1 calc PR . 6
C11B C 0.788(7) 0.759(5) 0.208(3) 0.041(16) Uiso 0.20(3) 1 d PD . 4
H11B H 0.7921 0.7432 0.2629 0.049 Uiso 0.20(3) 1 calc PR . 4
C12B C 0.759(6) 0.672(4) 0.167(4) 0.026(14) Uiso 0.20(3) 1 d PD . 4
H12B H 0.7369 0.5953 0.1869 0.031 Uiso 0.20(3) 1 calc PR . 4
C13B C 0.769(7) 0.716(5) 0.090(3) 0.06(2) Uiso 0.20(3) 1 d PD . 4
H13B H 0.7708 0.6810 0.0430 0.071 Uiso 0.20(3) 1 calc PR . 4
C14B C 0.776(5) 0.829(4) 0.105(3) 0.017(11) Uiso 0.20(3) 1 d PD . 4
H14B H 0.7537 0.8884 0.0644 0.021 Uiso 0.20(3) 1 calc PR . 4
C15B C 0.811(15) 0.868(7) 0.172(5) 0.14(6) Uiso 0.20(3) 1 d PD . 4
H15B H 0.8382 0.9387 0.1861 0.163 Uiso 0.20(3) 1 calc PR . 4
C16B C 0.252(4) 0.939(3) 0.3172(16) 0.088(12) Uani 0.55(3) 1 d PDU . 8
H16B H 0.2608 0.9041 0.3688 0.106 Uiso 0.55(3) 1 calc PR . 8
C17B C 0.337(4) 1.018(3) 0.2734(18) 0.087(12) Uani 0.55(3) 1 d PDU . 8
H17B H 0.4252 1.0355 0.2910 0.104 Uiso 0.55(3) 1 calc PR . 8
C18B C 0.293(3) 1.070(2) 0.2041(17) 0.073(9) Uani 0.55(3) 1 d PDU . 8
H18B H 0.3298 1.1311 0.1684 0.088 Uiso 0.55(3) 1 calc PR . 8
C19B C 0.176(3) 1.006(2) 0.2035(15) 0.074(10) Uani 0.55(3) 1 d PDU . 8
H19B H 0.1161 1.0164 0.1618 0.088 Uiso 0.55(3) 1 calc PR . 8
C20B C 0.152(3) 0.925(2) 0.2672(16) 0.055(8) Uani 0.55(3) 1 d PDU . 8
H20B H 0.0809 0.8703 0.2748 0.066 Uiso 0.55(3) 1 calc PR . 8

loop_
_atom_site_aniso_label
_atom_site_aniso_U_11
_atom_site_aniso_U_22
_atom_site_aniso_U_33
_atom_site_aniso_U_23
_atom_site_aniso_U_13
_atom_site_aniso_U_12
K1 0.0415(18) 0.0811(19) 0.0533(16) 0.0079(14) -0.0062(13) 0.0017(14)
O1 0.081(8) 0.128(9) 0.051(5) -0.016(5) 0.004(5) -0.023(7)
C1 0.095(12) 0.137(13) 0.083(10) -0.036(10) -0.032(9) -0.013(10)
K2 0.0459(19) 0.079(2) 0.106(2) -0.0382(19) -0.0147(17) 0.0128(15)
O2 0.096(8) 0.059(5) 0.068(6) -0.001(5) -0.009(5) -0.009(5)
C2 0.093(12) 0.124(13) 0.046(7) -0.013(9) 0.000(8) -0.015(10)
K3 0.0412(18) 0.0764(19) 0.0620(17) 0.0109(15) -0.0077(13) 0.0005(14)
O3 0.078(7) 0.083(6) 0.060(5) 0.001(5) -0.015(5) -0.017(5)
C3 0.079(11) 0.072(9) 0.084(10) -0.005(8) -0.001(9) 0.007(8)
K4 0.0451(18) 0.080(2) 0.105(2) -0.0371(19) -0.0146(16) 0.0120(14)
O4 0.082(8) 0.111(8) 0.069(6) -0.014(6) -0.023(6) -0.005(6)
C4 0.30(3) 0.077(12) 0.147(19) 0.008(12) -0.030(19) -0.042(15)
C5 0.25(3) 0.089(12) 0.105(13) 0.023(10) -0.027(14) -0.035(13)
C6 0.062(10) 0.109(11) 0.060(8) -0.005(9) -0.002(7) -0.021(8)
C7 0.072(11) 0.131(14) 0.087(11) -0.029(11) 0.011(9) -0.002(9)
C8 0.082(12) 0.157(16) 0.086(11) -0.035(11) -0.034(9) 0.022(10)
C1A 0.053(10) 0.069(10) 0.066(11) 0.003(8) -0.013(8) -0.008(8)
C2A 0.067(11) 0.071(12) 0.081(11) -0.001(8) -0.013(8) 0.004(9)
C3A 0.065(10) 0.050(9) 0.040(9) -0.001(7) -0.017(7) -0.011(7)
C4A 0.036(8) 0.062(10) 0.036(9) 0.014(7) 0.003(6) -0.004(7)
C5A 0.107(13) 0.098(13) 0.108(13) -0.007(9) -0.011(10) -0.001(10)
C6A 0.050(7) 0.060(7) 0.082(8) 0.001(7) -0.016(6) 0.001(6)
C7A 0.063(8) 0.085(9) 0.068(8) -0.004(7) -0.007(7) 0.014(6)
C8A 0.057(7) 0.079(8) 0.085(9) -0.020(7) -0.019(7) 0.002(6)
C9A 0.062(7) 0.050(7) 0.077(8) -0.004(7) 0.015(6) 0.008(6)
C10A 0.066(8) 0.068(8) 0.055(7) -0.005(6) -0.009(6) -0.005(6)
C11A 0.041(7) 0.065(8) 0.062(9) -0.014(7) -0.003(7) 0.007(6)
C12A 0.050(7) 0.059(8) 0.058(9) 0.000(7) 0.000(6) -0.003(6)
C13A 0.051(8) 0.058(8) 0.065(8) -0.007(7) -0.011(6) -0.004(6)
C14A 0.050(8) 0.047(8) 0.054(8) 0.001(6) -0.016(6) -0.005(5)
C15A 0.069(9) 0.065(9) 0.063(8) -0.027(7) -0.012(7) 0.005(7)
C16A 0.044(10) 0.058(11) 0.032(9) -0.005(8) -0.007(7) 0.000(7)
C17A 0.045(11) 0.052(11) 0.056(12) -0.009(9) 0.000(8) 0.005(8)
C18A 0.066(12) 0.059(12) 0.057(12) -0.015(8) -0.019(9) 0.008(8)
C19A 0.025(8) 0.037(10) 0.038(10) -0.010(8) 0.003(7) -0.009(7)
C20A 0.089(15) 0.080(14) 0.084(14) -0.010(9) -0.015(10) 0.003(9)
C1B 0.079(16) 0.082(15) 0.081(16) -0.006(10) -0.006(10) 0.001(9)
C2B 0.039(10) 0.029(9) 0.023(9) -0.011(7) -0.019(8) 0.001(7)
C3B 0.040(11) 0.039(11) 0.040(11) 0.012(8) -0.003(8) -0.001(8)
C4B 0.049(12) 0.037(11) 0.039(11) -0.009(8) -0.012(8) -0.009(8)
C5B 0.063(13) 0.047(12) 0.058(12) 0.001(8) -0.003(9) 0.020(9)
C16B 0.095(15) 0.081(14) 0.090(15) -0.026(9) -0.015(9) 0.008(9)
C17B 0.073(13) 0.091(14) 0.093(15) -0.007(10) -0.012(9) 0.002(9)
C18B 0.077(12) 0.061(11) 0.078(12) -0.013(9) -0.001(9) 0.005(8)
C19B 0.070(13) 0.069(13) 0.076(13) 0.006(9) -0.002(9) -0.004(9)
C20B 0.038(10) 0.064(11) 0.067(11) -0.017(8) -0.011(8) -0.007(7)

loop_
_atom_type_symbol
_atom_type_description
_atom_type_scat_dispersion_real
_atom_type_scat_dispersion_imag
_atom_type_scat_source
C C 0.0033 0.0016 'International Tables Vol C Tables 4.2.6.8 and 6.1.1.4'
H H 0.0000 0.0000 'International Tables Vol C Tables 4.2.6.8 and 6.1.1.4'
O O 0.0106 0.0060 'International Tables Vol C Tables 4.2.6.8 and 6.1.1.4'
K K 0.2009 0.2494 'International Tables Vol C Tables 4.2.6.8 and 6.1.1.4'

loop_
_geom_angle_atom_site_label_1
_geom_angle_atom_site_label_2
_geom_angle_atom_site_label_3
_geom_angle
_geom_angle_site_symmetry_1
_geom_angle_site_symmetry_3
_geom_angle_publ_flag
C8B K1 O1 99.5(12) . . ?
C8B K1 O2 150.2(12) . . ?
O1 K1 O2 58.7(2) . . ?
C8B K1 C1B 87.8(15) . . ?
O1 K1 C1B 111.5(7) . . ?
O2 K1 C1B 118.0(7) . . ?
C8B K1 C9A 13.8(11) . . ?
O1 K1 C9A 112.2(4) . . ?
O2 K1 C9A 153.9(3) . . ?
C1B K1 C9A 88.0(7) . . ?
C8B K1 C10B 40(2) . . ?
O1 K1 C10B 113.7(16) . . ?
O2 K1 C10B 125.7(17) . . ?
C1B K1 C10B 114.2(18) . . ?
C9A K1 C10B 31.1(17) . . ?
C8B K1 C10A 38.8(13) . . ?
O1 K1 C10A 124.8(4) . . ?
O2 K1 C10A 135.1(4) . . ?
C1B K1 C10A 102.3(7) . . ?
C9A K1 C10A 26.4(3) . . ?
C10B K1 C10A 12.8(15) . . ?
C8B K1 C5B 95.8(14) . . ?
O1 K1 C5B 133.5(6) . . ?
O2 K1 C5B 113.9(6) . . ?
C1B K1 C5B 25.7(3) . . ?
C9A K1 C5B 90.2(6) . . ?
C10B K1 C5B 106.3(16) . . ?
C10A K1 C5B 93.5(6) . . ?
C8B K1 C8A 15.5(11) . . ?
O1 K1 C8A 87.8(4) . . ?
O2 K1 C8A 134.7(4) . . ?
C1B K1 C8A 101.6(8) . . ?
C9A K1 C8A 24.8(4) . . ?
C10B K1 C8A 38.5(17) . . ?
C10A K1 C8A 42.4(4) . . ?
C5B K1 C8A 111.3(7) . . ?
C8B K1 C2B 104.8(15) . . ?
O1 K1 C2B 89.6(5) . . ?
O2 K1 C2B 95.7(7) . . ?
C1B K1 C2B 25.6(3) . . ?
C9A K1 C2B 109.1(7) . . ?
C10B K1 C2B 138.4(18) . . ?
C10A K1 C2B 127.3(7) . . ?
C5B K1 C2B 43.9(6) . . ?
C8A K1 C2B 115.1(7) . . ?
C8B K1 C4A 85.5(13) . . ?
O1 K1 C4A 122.1(5) . . ?
O2 K1 C4A 122.6(4) . . ?
C1B K1 C4A 10.6(5) . . ?
C9A K1 C4A 83.3(5) . . ?
C10B K1 C4A 106.6(17) . . ?
C10A K1 C4A 94.2(5) . . ?
C5B K1 C4A 17.5(6) . . ?
C8A K1 C4A 100.3(5) . . ?
C2B K1 C4A 35.2(5) . . ?
C8B K1 C4B 121.0(13) . . ?
O1 K1 C4B 120.2(5) . . ?
O2 K1 C4B 88.7(5) . . ?
C1B K1 C4B 39.6(8) . . ?
C9A K1 C4B 115.1(6) . . ?
C10B K1 C4B 125.8(16) . . ?
C10A K1 C4B 113.8(6) . . ?
C5B K1 C4B 25.2(3) . . ?
C8A K1 C4B 136.4(6) . . ?
C2B K1 C4B 41.5(5) . . ?
C4A K1 C4B 37.4(6) . . ?
C2 O1 C1 111.9(10) . . ?
C2 O1 K1 118.9(7) . . ?
C1 O1 K1 125.8(8) . . ?
O3 K2 C17B 122.6(6) . . ?
O3 K2 C20A 109.2(10) . . ?
C17B K2 C20A 29.3(11) . . ?
O3 K2 C11B 122.0(10) . . ?
C17B K2 C11B 111.0(11) . . ?
C20A K2 C11B 128.6(14) . . ?
O3 K2 C12A 114.2(5) . . ?
C17B K2 C12A 122.7(7) . . ?
C20A K2 C12A 131.6(10) . . ?
C11B K2 C12A 17.8(11) . . ?
O3 K2 C14B 94.5(12) . . ?
C17B K2 C14B 119.3(12) . . ?
C20A K2 C14B 148.3(14) . . ?
C11B K2 C14B 36.4(15) . . ?
C12A K2 C14B 46.2(9) . . ?
O3 K2 C11A 87.7(4) . . ?
C17B K2 C11A 145.2(7) . . ?
C20A K2 C11A 159.9(10) . . ?
C11B K2 C11A 35.0(9) . . ?
C12A K2 C11A 28.5(4) . . ?
C14B K2 C11A 33.2(8) . . ?
O3 K2 C12B 99.1(11) . . ?
C17B K2 C12B 136.7(12) . . ?
C20A K2 C12B 147.1(15) . . ?
C11B K2 C12B 26.0(4) . . ?
C12A K2 C12B 15.8(10) . . ?
C14B K2 C12B 38.5(11) . . ?
C11A K2 C12B 12.9(9) . . ?
O3 K2 C13A 130.8(4) . . ?
C17B K2 C13A 100.4(8) . . ?
C20A K2 C13A 119.8(10) . . ?
C11B K2 C13A 10.9(9) . . ?
C12A K2 C13A 27.4(4) . . ?
C14B K2 C13A 39.6(11) . . ?
C11A K2 C13A 45.2(5) . . ?
C12B K2 C13A 36.8(8) . . ?
O3 K2 C18B 99.2(7) . . ?
C17B K2 C18B 26.2(3) . . ?
C20A K2 C18B 41.6(9) . . ?
C11B K2 C18B 125.1(12) . . ?
C12A K2 C18B 141.4(7) . . ?
C14B K2 C18B 115.5(10) . . ?
C11A K2 C18B 148.6(6) . . ?
C12B K2 C18B 149.3(10) . . ?
C13A K2 C18B 114.5(7) . . ?
O3 K2 C14A 111.6(4) . . ?
C17B K2 C14A 104.0(7) . . ?
C20A K2 C14A 131.6(10) . . ?
C11B K2 C14A 29.0(14) . . ?
C12A K2 C14A 44.6(4) . . ?
C14B K2 C14A 17.8(10) . . ?
C11A K2 C14A 43.8(4) . . ?
C12B K2 C14A 43.7(9) . . ?
C13A K2 C14A 27.0(4) . . ?
C18B K2 C14A 106.2(6) . . ?
O3 K2 C17A 114.8(6) . . ?
C17B K2 C17A 15.0(6) . . ?
C20A K2 C17A 40.8(9) . . ?
C11B K2 C17A 111.6(11) . . ?
C12A K2 C17A 126.6(7) . . ?
C14B K2 C17A 110.3(11) . . ?
C11A K2 C17A 141.2(6) . . ?
C12B K2 C17A 137.3(10) . . ?
C13A K2 C17A 100.8(7) . . ?
C18B K2 C17A 15.7(6) . . ?
C14A K2 C17A 97.5(6) . . ?
C4 O2 C3 117.2(12) . . ?
C4 O2 K4 104.0(9) . . ?
C3 O2 K4 123.4(7) . . ?
C4 O2 K1 121.4(11) . . ?
C3 O2 K1 99.8(7) . . ?
K4 O2 K1 89.0(2) . . ?
O1 C2 C3 109.3(10) . . ?
O4 K3 C11B 120.0(10) . 1_455 ?
O4 K3 O3 58.7(3) . . ?
C11B K3 O3 141.4(13) 1_455 . ?
O4 K3 C12B 99.4(12) . 1_455 ?
C11B K3 C12B 26.6(4) 1_455 1_455 ?
O3 K3 C12B 146.6(12) . 1_455 ?
O4 K3 C2A 131.7(5) . . ?
C11B K3 C2A 95.0(13) 1_455 . ?
O3 K3 C2A 113.5(5) . . ?
C12B K3 C2A 99.9(13) 1_455 . ?
O4 K3 C1A 110.7(7) . . ?
C11B K3 C1A 97.2(14) 1_455 . ?
O3 K3 C1A 120.0(5) . . ?
C12B K3 C1A 90.2(11) 1_455 . ?
C2A K3 C1A 26.3(2) . . ?
O4 K3 C5A 91.9(6) . . ?
C11B K3 C5A 122.7(14) 1_455 . ?
O3 K3 C5A 95.3(6) . . ?
C12B K3 C5A 111.4(11) 1_455 . ?
C2A K3 C5A 39.8(7) . . ?
C1A K3 C5A 25.8(3) . . ?
O4 K3 C12A 114.9(4) . 1_455 ?
C11B K3 C12A 17.3(11) 1_455 1_455 ?
O3 K3 C12A 155.8(3) . 1_455 ?
C12B K3 C12A 15.5(10) 1_455 1_455 ?
C2A K3 C12A 88.3(6) . 1_455 ?
C1A K3 C12A 84.2(6) . 1_455 ?
C5A K3 C12A 108.5(6) . 1_455 ?
O4 K3 C13B 77.9(10) . 1_455 ?
C11B K3 C13B 42.3(12) 1_455 1_455 ?
O3 K3 C13B 121.6(12) . 1_455 ?
C12B K3 C13B 25.4(4) 1_455 1_455 ?
C2A K3 C13B 124.6(13) . 1_455 ?
C1A K3 C13B 110.4(13) . 1_455 ?
C5A K3 C13B 125.2(12) . 1_455 ?
C12A K3 C13B 39.5(10) 1_455 1_455 ?
O4 K3 C11A 87.7(5) . 1_455 ?
C11B K3 C11A 34.8(9) 1_455 1_455 ?
O3 K3 C11A 135.1(5) . 1_455 ?
C12B K3 C11A 12.5(10) 1_455 1_455 ?
C2A K3 C11A 111.2(7) . 1_455 ?
C1A K3 C11A 98.4(6) . 1_455 ?
C5A K3 C11A 116.4(6) . 1_455 ?
C12A K3 C11A 27.6(4) 1_455 1_455 ?
C13B K3 C11A 13.4(10) 1_455 1_455 ?
O4 K3 C15B 111.9(13) . 1_455 ?
C11B K3 C15B 25.9(10) 1_455 1_455 ?
O3 K3 C15B 115.5(15) . 1_455 ?
C12B K3 C15B 45.4(15) 1_455 1_455 ?
C2A K3 C15B 113.2(15) . 1_455 ?
C1A K3 C15B 121.8(16) . 1_455 ?
C5A K3 C15B 147.6(16) . 1_455 ?
C12A K3 C15B 42.3(14) 1_455 1_455 ?
C13B K3 C15B 46.2(11) 1_455 1_455 ?
C11A K3 C15B 46.9(13) 1_455 1_455 ?
O4 K3 C13A 125.8(4) . 1_455 ?
C11B K3 C13A 9.8(10) 1_455 1_455 ?
O3 K3 C13A 134.8(4) . 1_455 ?
C12B K3 C13A 36.3(9) 1_455 1_455 ?
C2A K3 C13A 94.3(5) . 1_455 ?
C1A K3 C13A 100.9(7) . 1_455 ?
C5A K3 C13A 126.7(7) . 1_455 ?
C12A K3 C13A 26.5(4) 1_455 1_455 ?
C13B K3 C13A 49.6(9) 1_455 1_455 ?
C11A K3 C13A 43.8(5) 1_455 1_455 ?
C15B K3 C13A 20.9(15) 1_455 1_455 ?
C6 O3 C5 112.4(11) . . ?
C6 O3 K2 123.9(7) . . ?
C5 O3 K2 105.1(8) . . ?
C6 O3 K3 101.1(6) . . ?
C5 O3 K3 124.0(10) . . ?
K2 O3 K3 90.1(2) . . ?
O2 C3 C2 112.4(11) . . ?
C6B K4 C9B 43(2) 1_455 1_455 ?
C6B K4 O2 92.5(17) 1_455 . ?
C9B K4 O2 123.8(12) 1_455 . ?
C6B K4 C10B 28(2) 1_455 1_455 ?
C9B K4 C10B 27.1(14) 1_455 1_455 ?
O2 K4 C10B 120(3) . 1_455 ?
C6B K4 C19B 129.9(15) 1_455 1_545 ?
C9B K4 C19B 109.9(13) 1_455 1_545 ?
O2 K4 C19B 126.2(6) . 1_545 ?
C10B K4 C19B 106(3) 1_455 1_545 ?
C6B K4 C9A 38.6(19) 1_455 1_455 ?
C9B K4 C9A 12.1(11) 1_455 1_455 ?
O2 K4 C9A 112.0(4) . 1_455 ?
C10B K4 C9A 32(3) 1_455 1_455 ?
C19B K4 C9A 121.8(6) 1_545 1_455 ?
C6B K4 C8A 25.4(15) 1_455 1_455 ?
C9B K4 C8A 36.0(12) 1_455 1_455 ?
O2 K4 C8A 88.4(4) . 1_455 ?
C10B K4 C8A 40(3) 1_455 1_455 ?
C19B K4 C8A 144.3(6) 1_545 1_455 ?
C9A K4 C8A 25.3(4) 1_455 1_455 ?
C6B K4 C10A 38.3(18) 1_455 1_455 ?
C9B K4 C10A 17.7(16) 1_455 1_455 ?
O2 K4 C10A 129.5(4) . 1_455 ?
C10B K4 C10A 12.9(16) 1_455 1_455 ?
C19B K4 C10A 101.2(6) 1_545 1_455 ?
C9A K4 C10A 26.7(4) 1_455 1_455 ?
C8A K4 C10A 43.2(4) 1_455 1_455 ?
C6B K4 C19A 121.1(14) 1_455 1_545 ?
C9B K4 C19A 110.6(14) 1_455 1_545 ?
O2 K4 C19A 123.6(6) . 1_545 ?
C10B K4 C19A 101(3) 1_455 1_545 ?
C19B K4 C19A 12.8(5) 1_545 1_545 ?
C9A K4 C19A 122.6(6) 1_455 1_545 ?
C8A K4 C19A 140.7(5) 1_455 1_545 ?
C10A K4 C19A 98.6(5) 1_455 1_545 ?
C6B K4 C20B 116.5(14) 1_455 1_545 ?
C9B K4 C20B 117.5(16) 1_455 1_545 ?
O2 K4 C20B 112.6(5) . 1_545 ?
C10B K4 C20B 102(3) 1_455 1_545 ?
C19B K4 C20B 26.1(2) 1_545 1_545 ?
C9A K4 C20B 129.0(6) 1_455 1_545 ?
C8A K4 C20B 140.2(5) 1_455 1_545 ?
C10A K4 C20B 102.8(5) 1_455 1_545 ?
C19A K4 C20B 14.3(5) 1_545 1_545 ?
C6B K4 C18B 155.7(16) 1_455 1_545 ?
C9B K4 C18B 124.7(13) 1_455 1_545 ?
O2 K4 C18B 108.4(7) . 1_545 ?
C10B K4 C18B 130(3) 1_455 1_545 ?
C19B K4 C18B 26.0(3) 1_545 1_545 ?
C9A K4 C18B 134.3(7) 1_455 1_545 ?
C8A K4 C18B 159.2(7) 1_455 1_545 ?
C10A K4 C18B 122.0(7) 1_455 1_545 ?
C19A K4 C18B 36.1(6) 1_545 1_545 ?
C20B K4 C18B 44.3(6) 1_545 1_545 ?
C6B K4 C20A 125.8(16) 1_455 1_545 ?
C9B K4 C20A 132.9(17) 1_455 1_545 ?
O2 K4 C20A 98.6(9) . 1_545 ?
C10B K4 C20A 116(3) 1_455 1_545 ?
C19B K4 C20A 32.7(10) 1_545 1_545 ?
C9A K4 C20A 144.3(9) 1_455 1_545 ?
C8A K4 C20A 151.1(8) 1_455 1_545 ?
C10A K4 C20A 117.8(9) 1_455 1_545 ?
C19A K4 C20A 25.2(9) 1_545 1_545 ?
C20B K4 C20A 15.4(8) 1_545 1_545 ?
C18B K4 C20A 40.6(8) 1_545 1_545 ?
C8 O4 C7 113.7(11) . . ?
C8 O4 K3 124.9(9) . . ?
C7 O4 K3 119.5(7) . . ?
O3 C6 C7 114.7(12) . . ?
O4 C7 C6 108.3(11) . . ?
C5A C1A C2A 99(2) . . ?
C5A C1A K3 80.5(19) . . ?
C2A C1A K3 77.0(15) . . ?
C5A C1A K1 71.1(19) . . ?
C2A C1A K1 76.2(15) . . ?
K3 C1A K1 136.9(7) . . ?
C5A C1A K4 107(2) . . ?
C2A C1A K4 130(2) . . ?
K3 C1A K4 148.2(8) . . ?
K1 C1A K4 73.0(5) . . ?
C1A C2A C3A 117(2) . . ?
C1A C2A K3 76.7(15) . . ?
C3A C2A K3 87.6(15) . . ?
C1A C2A K1 80.0(15) . . ?
C3A C2A K1 73.5(14) . . ?
K3 C2A K1 138.9(8) . . ?
C4A C3A C2A 102.4(19) . . ?
C4A C3A K1 75.6(12) . . ?
C2A C3A K1 82.1(15) . . ?
C4A C3A K3 76.7(12) . . ?
C2A C3A K3 67.5(14) . . ?
K1 C3A K3 132.7(6) . . ?
C4A C3A K2 89.6(15) . . ?
C2A C3A K2 136.1(18) . . ?
K1 C3A K2 141.6(9) . . ?
K3 C3A K2 74.8(5) . . ?
C3A C4A C5A 107.9(19) . . ?
C3A C4A K1 79.5(12) . . ?
C5A C4A K1 78.8(18) . . ?
C3A C4A K3 79.1(12) . . ?
C5A C4A K3 71.9(18) . . ?
K1 C4A K3 136.0(6) . . ?
C1A C5A C4A 114(2) . . ?
C1A C5A K3 73.6(18) . . ?
C4A C5A K3 83.1(18) . . ?
C1A C5A K1 85(2) . . ?
C4A C5A K1 76.1(17) . . ?
K3 C5A K1 140.9(9) . . ?
C7A C6A C10A 109.4(14) . . ?
C7A C6A K4 78.0(9) . 1_655 ?
C10A C6A K4 74.0(8) . 1_655 ?
C7A C6A K1 77.9(9) . . ?
C10A C6A K1 74.5(8) . . ?
K4 C6A K1 130.6(5) 1_655 . ?
C6A C7A C8A 104.7(16) . . ?
C6A C7A K4 76.3(10) . 1_655 ?
C8A C7A K4 72.2(11) . 1_655 ?
C6A C7A K1 76.6(9) . . ?
C8A C7A K1 74.3(8) . . ?
K4 C7A K1 129.2(6) 1_655 . ?
C9A C8A C7A 109.9(16) . . ?
C9A C8A K4 76.7(9) . 1_655 ?
C7A C8A K4 80.6(10) . 1_655 ?
C9A C8A K1 74.8(9) . . ?
C7A C8A K1 78.9(9) . . ?
K4 C8A K1 136.4(6) 1_655 . ?
C8A C9A C10A 110.5(15) . . ?
C8A C9A K4 78.0(10) . 1_655 ?
C10A C9A K4 78.2(9) . 1_655 ?
C8A C9A K1 80.3(9) . . ?
C10A C9A K1 78.9(9) . . ?
K4 C9A K1 140.4(5) 1_655 . ?
C9A C10A C6A 105.5(13) . . ?
C9A C10A K4 75.1(9) . 1_655 ?
C6A C10A K4 79.1(8) . 1_655 ?
C9A C10A K1 74.7(9) . . ?
C6A C10A K1 78.9(8) . . ?
K4 C10A K1 135.9(5) 1_655 . ?
C15A C11A C12A 110.5(15) . . ?
C15A C11A K2 81.9(9) . . ?
C12A C11A K2 74.7(8) . . ?
C15A C11A K3 77.8(9) . 1_655 ?
C12A C11A K3 75.3(8) . 1_655 ?
K2 C11A K3 134.7(6) . 1_655 ?
C13A C12A C11A 106.3(14) . . ?
C13A C12A K2 77.7(9) . . ?
C11A C12A K2 76.8(8) . . ?
C13A C12A K3 77.8(9) . 1_655 ?
C11A C12A K3 77.1(8) . 1_655 ?
K2 C12A K3 137.1(6) . 1_655 ?
C12A C13A C14A 107.9(16) . . ?
C12A C13A K2 75.0(9) . . ?
C14A C13A K2 79.1(10) . . ?
C12A C13A K3 75.7(9) . 1_655 ?
C14A C13A K3 77.5(10) . 1_655 ?
K2 C13A K3 134.3(7) . 1_655 ?
C13A C14A C15A 110.8(15) . . ?
C13A C14A K2 73.9(9) . . ?
C15A C14A K2 78.7(10) . . ?
C13A C14A K3 76.1(10) . 1_655 ?
C15A C14A K3 76.6(9) . 1_655 ?
K2 C14A K3 130.7(5) . 1_655 ?
C11A C15A C14A 104.4(16) . . ?
C11A C15A K3 75.9(9) . 1_655 ?
C14A C15A K3 76.5(10) . 1_655 ?
C11A C15A K2 71.5(10) . . ?
C14A C15A K2 74.2(10) . . ?
K3 C15A K2 128.3(6) 1_655 . ?
C20A C16A C17A 99(3) . . ?
C20A C16A K4 75(2) . 1_565 ?
C17A C16A K4 76.7(15) . 1_565 ?
C20A C16A K2 69(2) . . ?
C17A C16A K2 75.3(14) . . ?
K4 C16A K2 129.7(8) 1_565 . ?
C16A C17A C18A 113(2) . . ?
C16A C17A K2 78.8(14) . . ?
C18A C17A K2 76.2(14) . . ?
C16A C17A K4 77.5(15) . 1_565 ?
C18A C17A K4 75.2(14) . 1_565 ?
K2 C17A K4 131.7(10) . 1_565 ?
C19A C18A C17A 101(2) . . ?
C19A C18A K4 73.1(14) . 1_565 ?
C17A C18A K4 75.5(14) . 1_565 ?
C19A C18A K2 75.7(15) . . ?
C17A C18A K2 74.3(14) . . ?
K4 C18A K2 130.8(10) 1_565 . ?
C20A C19A C18A 103(3) . . ?
C20A C19A K4 79(2) . 1_565 ?
C18A C19A K4 78.9(15) . 1_565 ?
C20A C19A K2 70(2) . . ?
C18A C19A K2 76.5(14) . . ?
K4 C19A K2 134.5(7) 1_565 . ?
C19A C20A C16A 125(3) . . ?
C19A C20A K2 85(2) . . ?
C16A C20A K2 85(2) . . ?
C19A C20A K4 76(2) . 1_565 ?
C16A C20A K4 79(2) . 1_565 ?
K2 C20A K4 141.1(14) . 1_565 ?
C5B C1B C2B 117(3) . . ?
C5B C1B K1 80(2) . . ?
C2B C1B K1 82(2) . . ?
C5B C1B K3 79(2) . . ?
C2B C1B K3 79(2) . . ?
K1 C1B K3 141.7(12) . . ?
C1B C2B C3B 102(2) . . ?
C1B C2B K1 73(2) . . ?
C3B C2B K1 81.0(15) . . ?
C1B C2B K3 77(2) . . ?
C3B C2B K3 73.9(14) . . ?
K1 C2B K3 134.9(6) . . ?
C4B C3B C2B 109(2) . . ?
C4B C3B K3 78.4(16) . . ?
C2B C3B K3 81.6(14) . . ?
C4B C3B K1 75.1(17) . . ?
C2B C3B K1 74.2(15) . . ?
K3 C3B K1 135.3(7) . . ?
C3B C4B C5B 112(2) . . ?
C3B C4B K1 80.1(17) . . ?
C5B C4B K1 75.2(19) . . ?
C3B C4B K3 76.8(16) . . ?
C5B C4B K3 80.8(19) . . ?
K1 C4B K3 137.2(8) . . ?
C3B C4B K4 94.3(18) . . ?
C5B C4B K4 136(2) . . ?
K1 C4B K4 75.9(6) . . ?
K3 C4B K4 140.9(10) . . ?
C1B C5B C4B 100(3) . . ?
C1B C5B K1 74(2) . . ?
C4B C5B K1 79.5(19) . . ?
C1B C5B K3 77(2) . . ?
C4B C5B K3 74.7(18) . . ?
K1 C5B K3 136.2(9) . . ?
C7B C6B C10B 123(10) . . ?
C7B C6B K4 101(5) . 1_655 ?
C10B C6B K4 85(10) . 1_655 ?
C7B C6B K1 76(4) . . ?
C10B C6B K1 68(10) . . ?
K4 C6B K1 143(3) 1_655 . ?
C8B C7B C6B 87(6) . . ?
C8B C7B K4 81(4) . 1_655 ?
C6B C7B K4 55(5) . 1_655 ?
C8B C7B K1 61(4) . . ?
C6B C7B K1 80(5) . . ?
K4 C7B K1 122.9(18) 1_655 . ?
C7B C8B C9B 122(6) . . ?
C7B C8B K1 94(5) . . ?
C9B C8B K1 94(5) . . ?
C7B C8B K4 75(4) . 1_655 ?
C9B C8B K4 60(4) . 1_655 ?
K1 C8B K4 135(2) . 1_655 ?
C10B C9B C8B 98(9) . . ?
C10B C9B K4 78(10) . 1_655 ?
C8B C9B K4 96(5) . 1_655 ?
C10B C9B K1 70(10) . . ?
C8B C9B K1 62(4) . . ?
K4 C9B K1 137(2) 1_655 . ?
C9B C10B C6B 98(7) . . ?
C9B C10B K4 75(10) . 1_655 ?
C6B C10B K4 67(10) . 1_655 ?
C9B C10B K1 85(10) . . ?
C6B C10B K1 88(10) . . ?
K4 C10B K1 145(4) 1_655 . ?
C12B C11B C15B 120(5) . . ?
C12B C11B K3 82(3) . 1_655 ?
C15B C11B K3 86(7) . 1_655 ?
C12B C11B K2 78(3) . . ?
C15B C11B K2 86(6) . . ?
K3 C11B K2 150(2) 1_655 . ?
C13B C12B C11B 107(4) . . ?
C13B C12B K3 83(3) . 1_655 ?
C11B C12B K3 72(3) . 1_655 ?
C13B C12B K2 86(4) . . ?
C11B C12B K2 76(3) . . ?
K3 C12B K2 141.7(15) 1_655 . ?
C12B C13B C14B 94(4) . . ?
C12B C13B K3 71(3) . 1_655 ?
C14B C13B K3 81(3) . 1_655 ?
C12B C13B K2 69(3) . . ?
C14B C13B K2 68(3) . . ?
K3 C13B K2 126.4(15) 1_655 . ?
C13B C14B C15B 129(5) . . ?
C13B C14B K2 88(3) . . ?
C15B C14B K2 87(6) . . ?
C13B C14B K3 75(3) . 1_655 ?
C15B C14B K3 73(6) . 1_655 ?
K2 C14B K3 132.7(15) . 1_655 ?
C11B C15B C14B 87(4) . . ?
C11B C15B K3 68(6) . 1_655 ?
C14B C15B K3 83(6) . 1_655 ?
C11B C15B K2 69(6) . . ?
C14B C15B K2 68(5) . . ?
K3 C15B K2 128.6(18) 1_655 . ?
C20B C16B C17B 102(3) . . ?
C20B C16B K4 75.9(16) . 1_565 ?
C17B C16B K4 78(2) . 1_565 ?
C20B C16B K2 79.5(17) . . ?
C17B C16B K2 67(2) . . ?
K4 C16B K2 131.5(9) 1_565 . ?
C18B C17B C16B 119(3) . . ?
C18B C17B K2 84.5(19) . . ?
C16B C17B K2 87(2) . . ?
C18B C17B K4 74.5(18) . 1_565 ?
C16B C17B K4 77(2) . 1_565 ?
K2 C17B K4 142.3(12) . 1_565 ?
C17B C18B C19B 96(3) . . ?
C17B C18B K2 69.4(19) . . ?
C19B C18B K2 80.3(16) . . ?
C17B C18B K4 80.3(19) . 1_565 ?
C19B C18B K4 72.6(16) . 1_565 ?
K2 C18B K4 136.6(8) . 1_565 ?
C18B C19B C20B 116(2) . . ?
C18B C19B K4 81.4(17) . 1_565 ?
C20B C19B K4 81.9(15) . 1_565 ?
C18B C19B K2 74.3(16) . . ?
C20B C19B K2 79.1(16) . . ?
K4 C19B K2 138.1(9) 1_565 . ?
C16B C20B C19B 106(2) . . ?
C16B C20B K4 78.8(17) . 1_565 ?
C19B C20B K4 72.0(15) . 1_565 ?
C16B C20B K2 75.6(17) . . ?
C19B C20B K2 75.9(15) . . ?
K4 C20B K2 131.0(8) 1_565 . ?

loop_
_geom_bond_atom_site_label_1
_geom_bond_atom_site_label_2
_geom_bond_distance
_geom_bond_site_symmetry_2
_geom_bond_publ_flag
K1 C8B 2.83(7) . ?
K1 O1 2.832(8) . ?
K1 O2 2.932(9) . ?
K1 C1B 2.99(5) . ?
K1 C9A 3.002(14) . ?
K1 C10B 3.0(3) . ?
K1 C10A 3.054(16) . ?
K1 C5B 3.07(4) . ?
K1 C8A 3.066(15) . ?
K1 C2B 3.10(2) . ?
K1 C4A 3.10(2) . ?
K1 C4B 3.12(3) . ?
O1 C2 1.413(14) . ?
O1 C1 1.430(14) . ?
K2 O3 2.804(8) . ?
K2 C17B 2.84(3) . ?
K2 C20A 2.91(4) . ?
K2 C11B 2.97(6) . ?
K2 C12A 2.970(14) . ?
K2 C14B 2.96(4) . ?
K2 C11A 2.998(15) . ?
K2 C12B 2.99(5) . ?
K2 C13A 3.004(16) . ?
K2 C18B 3.02(3) . ?
K2 C14A 3.071(18) . ?
K2 C17A 3.06(3) . ?
O2 C4 1.418(18) . ?
O2 C3 1.406(13) . ?
O2 K4 2.824(9) . ?
C2 C3 1.503(16) . ?
K3 O4 2.815(9) . ?
K3 C11B 2.85(6) 1_455 ?
K3 O3 2.897(9) . ?
K3 C12B 2.97(5) 1_455 ?
K3 C2A 2.98(3) . ?
K3 C1A 2.97(2) . ?
K3 C5A 3.06(4) . ?
K3 C12A 3.072(14) 1_455 ?
K3 C13B 3.10(6) 1_455 ?
K3 C11A 3.095(15) 1_455 ?
K3 C15B 3.06(13) 1_455 ?
K3 C13A 3.098(18) 1_455 ?
O3 C6 1.410(14) . ?
O3 C5 1.427(16) . ?
K4 C6B 2.66(9) 1_455 ?
K4 C9B 2.84(6) 1_455 ?
K4 C10B 2.9(3) 1_455 ?
K4 C19B 2.92(3) 1_545 ?
K4 C9A 2.978(14) 1_455 ?
K4 C8A 2.994(16) 1_455 ?
K4 C10A 3.017(16) 1_455 ?
K4 C19A 3.01(2) 1_545 ?
K4 C20B 3.04(2) 1_545 ?
K4 C18B 3.03(3) 1_545 ?
K4 C20A 3.05(5) 1_545 ?
O4 C8 1.407(14) . ?
O4 C7 1.440(15) . ?
C6 C7 1.471(16) . ?
C1A C5A 1.351(10) . ?
C1A C2A 1.352(10) . ?
C2A C3A 1.359(10) . ?
C3A C4A 1.345(10) . ?
C4A C5A 1.357(10) . ?
C6A C7A 1.377(19) . ?
C6A C10A 1.42(3) . ?
C6A K4 3.082(15) 1_655 ?
C7A C8A 1.44(2) . ?
C7A K4 3.102(18) 1_655 ?
C8A C9A 1.31(2) . ?
C8A K4 2.994(16) 1_655 ?
C9A C10A 1.385(18) . ?
C9A K4 2.978(14) 1_655 ?
C10A K4 3.017(16) 1_655 ?
C11A C15A 1.42(2) . ?
C11A C12A 1.47(2) . ?
C11A K3 3.095(15) 1_655 ?
C12A C13A 1.41(2) . ?
C12A K3 3.072(14) 1_655 ?
C13A C14A 1.42(2) . ?
C13A K3 3.098(18) 1_655 ?
C14A C15A 1.45(2) . ?
C14A K3 3.117(18) 1_655 ?
C15A K3 3.119(16) 1_655 ?
C16A C20A 1.37(4) . ?
C16A C17A 1.38(4) . ?
C16A K4 3.10(3) 1_565 ?
C17A C18A 1.57(4) . ?
C17A K4 3.09(3) 1_565 ?
C18A C19A 1.48(4) . ?
C18A K4 3.09(3) 1_565 ?
C19A C20A 1.32(5) . ?
C19A K4 3.01(2) 1_565 ?
C20A K4 3.05(5) 1_565 ?
C1B C5B 1.350(10) . ?
C1B C2B 1.351(10) . ?
C2B C3B 1.352(10) . ?
C3B C4B 1.351(10) . ?
C4B C5B 1.352(10) . ?
C6B C7B 1.340(10) . ?
C6B C10B 1.342(10) . ?
C6B K4 2.66(9) 1_655 ?
C7B C8B 1.341(10) . ?
C7B K4 3.19(7) 1_655 ?
C8B C9B 1.341(10) . ?
C8B K4 3.27(7) 1_655 ?
C9B C10B 1.342(11) . ?
C9B K4 2.84(6) 1_655 ?
C10B K4 2.9(3) 1_655 ?
C11B C12B 1.341(10) . ?
C11B C15B 1.343(11) . ?
C11B K3 2.85(6) 1_655 ?
C12B C13B 1.340(10) . ?
C12B K3 2.97(5) 1_655 ?
C13B C14B 1.340(10) . ?
C13B K3 3.10(6) 1_655 ?
C14B C15B 1.343(11) . ?
C14B K3 3.18(4) 1_655 ?
C15B K3 3.06(13) 1_655 ?
C16B C20B 1.342(10) . ?
C16B C17B 1.342(10) . ?
C16B K4 3.08(3) 1_565 ?
C17B C18B 1.338(10) . ?
C17B K4 3.10(3) 1_565 ?
C18B C19B 1.345(10) . ?
C18B K4 3.03(3) 1_565 ?
C19B C20B 1.351(10) . ?
C19B K4 2.92(3) 1_565 ?
C20B K4 3.04(2) 1_565 ?
